data_1575116
loop_
_publ_author_name
'Padmor, Manohar Shivaji'
'Pratihar, Sanjay'

_publ_section_title
;
 Near-instantaneous chemoselective transfer hydrogenation of aldehydes
 with visual endpoint reporting and ultrahigh TOF.
;
_journal_issue 69
_journal_name_full 'Chemical communications (Cambridge, England)'
_journal_page_first 12932
_journal_page_last 12935
_journal_paper_doi 10.1039/d5cc03450g
_journal_volume 61
_journal_year 2025
_chemical_formula_moiety 'C31 H38 Cl2 N2 O Ru, C H4 O'
_chemical_formula_sum 'C32 H42 Cl2 N2 O2 Ru'
_chemical_formula_weight 658.64
_space_group_crystal_system monoclinic
_space_group_IT_number 15
_space_group_name_Hall '-I 2ya'
_space_group_name_H-M_alt 'I 1 2/a 1'
_atom_sites_solution_hydrogens mixed
_audit_creation_date 2022-07-11
_audit_creation_method
;
Olex2 1.2
(compiled 2018.05.29 svn.r3508 for OlexSys, GUI svn.r5506)
;
_audit_update_record
;
2025-02-17 deposited with the CCDC.	2025-07-18 downloaded from the CCDC.
;
_cell_angle_alpha 90
_cell_angle_beta 114.387(10)
_cell_angle_gamma 90
_cell_formula_units_Z 8
_cell_length_a 17.203(3)
_cell_length_b 22.147(3)
_cell_length_c 18.0772(19)
_cell_measurement_reflns_used 8478
_cell_measurement_temperature 298
_cell_measurement_theta_max 27.04
_cell_measurement_theta_min 2.30
_cell_volume 6272.8(16)
_computing_cell_refinement 'SAINT V8.40B (?, 2016)'
_computing_data_reduction 'SAINT V8.40B (?, 2016)'
_computing_molecular_graphics 'Olex2 (Dolomanov et al., 2009)'
_computing_publication_material 'Olex2 (Dolomanov et al., 2009)'
_computing_structure_refinement 'ShelXL (Sheldrick, 2015)'
_computing_structure_solution 'SHELXT 2018/2 (Sheldrick, 2018)'
_diffrn_ambient_temperature 298
_diffrn_measured_fraction_theta_full 0.999
_diffrn_measured_fraction_theta_max 0.999
_diffrn_measurement_device_type 'Bruker D8 QUEST'
_diffrn_measurement_method '\f and \w scans'
_diffrn_radiation_type MoK\a
_diffrn_radiation_wavelength 0.71073
_diffrn_reflns_av_R_equivalents 0.1398
_diffrn_reflns_av_unetI/netI 0.0484
_diffrn_reflns_Laue_measured_fraction_full 0.999
_diffrn_reflns_Laue_measured_fraction_max 0.999
_diffrn_reflns_limit_h_max 20
_diffrn_reflns_limit_h_min -20
_diffrn_reflns_limit_k_max 26
_diffrn_reflns_limit_k_min -26
_diffrn_reflns_limit_l_max 21
_diffrn_reflns_limit_l_min -21
_diffrn_reflns_number 80526
_diffrn_reflns_point_group_measured_fraction_full 0.999
_diffrn_reflns_point_group_measured_fraction_max 0.999
_diffrn_reflns_theta_full 24.999
_diffrn_reflns_theta_max 24.999
_diffrn_reflns_theta_min 2.297
_diffrn_standards_number 0
_exptl_absorpt_coefficient_mu 0.701
_exptl_absorpt_correction_T_max 0.7458
_exptl_absorpt_correction_T_min 0.5917
_exptl_absorpt_correction_type multi-scan
_exptl_absorpt_process_details
'SADABS-2016/2 (Bruker,2016/2) was used for absorption correction. wR2(int) was 0.1168 before and 0.1014 after correction. The Ratio of minimum to maximum transmission is 0.7934. The \l/2 correction factor is Not present.'
_exptl_crystal_colour yellow
_exptl_crystal_colour_primary yellow
_exptl_crystal_density_diffrn 1.395
_exptl_crystal_description needle
_exptl_crystal_F_000 2736
_exptl_crystal_size_max 0.18
_exptl_crystal_size_mid 0.05
_exptl_crystal_size_min 0.05
_refine_diff_density_max 0.574
_refine_diff_density_min -0.938
_refine_diff_density_rms 0.209
_refine_ls_extinction_method none
_refine_ls_goodness_of_fit_ref 1.174
_refine_ls_hydrogen_treatment constr
_refine_ls_matrix_type full
_refine_ls_number_parameters 372
_refine_ls_number_reflns 5527
_refine_ls_number_restraints 0
_refine_ls_restrained_S_all 1.174
_refine_ls_R_factor_all 0.0655
_refine_ls_R_factor_gt 0.0382
_refine_ls_shift/su_max 0.000
_refine_ls_shift/su_mean 0.000
_refine_ls_structure_factor_coef Fsqd
_refine_ls_weighting_details 'w=1/[\s^2^(Fo^2^)+(0.0543P)^2^+3.8661P] where P=(Fo^2^+2Fc^2^)/3'
_refine_ls_weighting_scheme calc
_refine_ls_wR_factor_gt 0.0965
_refine_ls_wR_factor_ref 0.1224
_reflns_Friedel_coverage 0.000
_reflns_number_gt 4182
_reflns_number_total 5527
_reflns_threshold_expression 'I > 2\s(I)'
_cod_data_source_file d5cc03450g6.cif
_cod_data_source_block platon_pl
_cod_depositor_comments 'Adding full bibliography for 1575116--1575117.cif.'
_cod_database_code 1575116
_shelx_shelxl_version_number 2018/3
_shelx_space_group_comment
;
The symmetry employed for this shelxl refinement is uniquely defined
by the following loop, which should always be used as a source of
symmetry information in preference to the above space-group names.
They are only intended as comments.
;
_shelx_estimated_absorpt_t_max 0.966
_shelx_estimated_absorpt_t_min 0.884
_olex2_refinement_description
;
1. Fixed Uiso
 At 1.2 times of:
  All C(H) groups, All N(H) groups
 At 1.5 times of:
  All C(H,H,H) groups, All O(H) groups
2. Others
 Sof(Cl1B)=Sof(H20)=1-FVAR(1)
 Sof(Cl1A)=Sof(H18)=FVAR(1)
3.a Riding coordinates:
 N2(H2), O3(H3A)
3.b Ternary CH refined with riding coordinates:
 C26(H26)
3.c Aromatic/amide H refined with riding coordinates:
 C3(H3), C5(H5), C17(H17), C18(H18), C20(H20), C21(H21), C23(H23), C24(H24),
 C29(H29), C30(H30)
3.d Idealised Me refined as rotating group:
 C8(H8A,H8B,H8C), C9(H9A,H9B,H9C), C10(H10A,H10B,H10C), C13(H13A,H13B,H13C),
 C14(H14A,H14B,H14C), C15(H15A,H15B,H15C), C27(H27A,H27B,H27C), C28(H28A,H28B,
 H28C), C32(H32A,H32B,H32C), C33(H33A,H33B,H33C)
;
_olex2_submission_special_instructions 'No special instructions were received'

loop_
_space_group_symop_operation_xyz
'x, y, z'
'-x+1/2, y, -z'
'x+1/2, y+1/2, z+1/2'
'-x+1, y+1/2, -z+1/2'
'-x, -y, -z'
'x-1/2, -y, z'
'-x+1/2, -y+1/2, -z+1/2'
'x, -y+1/2, z+1/2'

loop_
_atom_site_label
_atom_site_type_symbol
_atom_site_fract_x
_atom_site_fract_y
_atom_site_fract_z
_atom_site_U_iso_or_equiv
_atom_site_adp_type
_atom_site_occupancy
_atom_site_site_symmetry_order
_atom_site_calc_flag
_atom_site_refinement_flags_posn
_atom_site_refinement_flags_adp
_atom_site_refinement_flags_occupancy
_atom_site_disorder_assembly
_atom_site_disorder_group
Ru1 Ru 0.38615(2) 0.45940(2) 0.20868(2) 0.03602(13) Uani 1 1 d . . . . .
Cl1A Cl 0.31732(15) 0.22844(8) 0.36347(14) 0.0707(7) Uani 0.648(3) 1 d . . P A 2
Cl2 Cl 0.50952(7) 0.39515(5) 0.25908(7) 0.0512(3) Uani 1 1 d . . . . .
Cl1B Cl 0.3232(3) 0.25486(16) 0.5054(3) 0.0813(16) Uani 0.352(3) 1 d . . P A 1
O2 O 0.47039(18) 0.53012(12) 0.26431(17) 0.0414(7) Uani 1 1 d . . . . .
N1 N 0.3882(2) 0.45161(13) 0.3239(2) 0.0370(8) Uani 1 1 d . . . . .
N2 N 0.3947(2) 0.47794(16) 0.4444(2) 0.0430(8) Uani 1 1 d . . . . .
H2 H 0.401501 0.499858 0.485906 0.052 Uiso 1 1 d R . . . .
C2 C 0.4161(3) 0.55947(17) 0.3615(2) 0.0371(9) Uani 1 1 d . . . . .
C3 C 0.3954(3) 0.60471(19) 0.4038(3) 0.0441(10) Uani 1 1 d . . . . .
H3 H 0.372598 0.594054 0.440532 0.053 Uiso 1 1 calc R . . . .
C4 C 0.4079(3) 0.66528(19) 0.3924(3) 0.0458(10) Uani 1 1 d . . . . .
C5 C 0.4452(3) 0.67805(18) 0.3391(3) 0.0496(11) Uani 1 1 d . . . . .
H5 H 0.455134 0.718383 0.331625 0.060 Uiso 1 1 calc R . . . .
C6 C 0.4687(3) 0.63516(18) 0.2962(3) 0.0459(10) Uani 1 1 d . . . . .
C7 C 0.5150(3) 0.6543(2) 0.2427(3) 0.0578(13) Uani 1 1 d . . . . .
C8 C 0.5260(5) 0.7237(2) 0.2430(5) 0.100(2) Uani 1 1 d . . . . .
H8A H 0.471295 0.742798 0.226639 0.151 Uiso 1 1 calc GR . . . .
H8B H 0.550587 0.734505 0.205890 0.151 Uiso 1 1 calc GR . . . .
H8C H 0.562897 0.736823 0.296742 0.151 Uiso 1 1 calc GR . . . .
C9 C 0.6026(4) 0.6249(3) 0.2747(4) 0.0776(17) Uani 1 1 d . . . . .
H9A H 0.635857 0.638464 0.329179 0.116 Uiso 1 1 calc GR . . . .
H9B H 0.630949 0.635913 0.240691 0.116 Uiso 1 1 calc GR . . . .
H9C H 0.596451 0.581837 0.274437 0.116 Uiso 1 1 calc GR . . . .
C10 C 0.4634(4) 0.6349(3) 0.1545(3) 0.0779(17) Uani 1 1 d . . . . .
H10A H 0.459190 0.591676 0.151749 0.117 Uiso 1 1 calc GR . . . .
H10B H 0.491469 0.648781 0.121500 0.117 Uiso 1 1 calc GR . . . .
H10C H 0.407233 0.652094 0.135023 0.117 Uiso 1 1 calc GR . . . .
C11 C 0.4514(2) 0.57348(17) 0.3053(2) 0.0377(9) Uani 1 1 d . . . . .
C12 C 0.3779(3) 0.7152(2) 0.4339(3) 0.0560(12) Uani 1 1 d . . . . .
C13 C 0.2859(4) 0.7284(3) 0.3820(5) 0.113(3) Uani 1 1 d . . . . .
H13A H 0.252738 0.692413 0.376090 0.170 Uiso 1 1 calc GR . . . .
H13B H 0.279971 0.741950 0.329518 0.170 Uiso 1 1 calc GR . . . .
H13C H 0.266046 0.759299 0.407252 0.170 Uiso 1 1 calc GR . . . .
C14 C 0.4297(4) 0.7728(3) 0.4440(4) 0.092(2) Uani 1 1 d . . . . .
H14A H 0.417268 0.790033 0.391585 0.138 Uiso 1 1 calc GR . . . .
H14B H 0.489415 0.763606 0.470550 0.138 Uiso 1 1 calc GR . . . .
H14C H 0.414877 0.801210 0.476253 0.138 Uiso 1 1 calc GR . . . .
C15 C 0.3884(5) 0.6957(3) 0.5178(4) 0.106(3) Uani 1 1 d . . . . .
H15A H 0.373460 0.728597 0.544030 0.159 Uiso 1 1 calc GR . . . .
H15B H 0.446616 0.684257 0.549338 0.159 Uiso 1 1 calc GR . . . .
H15C H 0.351672 0.661942 0.513210 0.159 Uiso 1 1 calc GR . . . .
C16 C 0.3762(3) 0.41754(19) 0.4362(3) 0.0440(10) Uani 1 1 d . . . . .
C17 C 0.3632(3) 0.3764(2) 0.4885(3) 0.0578(12) Uani 1 1 d . . . . .
H17 H 0.366490 0.387807 0.539255 0.069 Uiso 1 1 calc R . . . .
C18 C 0.3453(3) 0.3185(2) 0.4610(4) 0.0666(15) Uani 1 1 d . . . . .
H18 H 0.335738 0.289716 0.493796 0.080 Uiso 0.648(3) 1 calc R . P A 2
C20 C 0.3408(3) 0.3012(2) 0.3862(4) 0.0622(14) Uani 1 1 d . . . . .
H20 H 0.327419 0.261266 0.369923 0.075 Uiso 0.352(3) 1 calc R . P A 1
C21 C 0.3556(3) 0.34118(19) 0.3343(3) 0.0488(11) Uani 1 1 d . . . . .
H21 H 0.354075 0.329035 0.284441 0.059 Uiso 1 1 calc R . . . .
C22 C 0.3727(3) 0.40026(18) 0.3612(3) 0.0401(9) Uani 1 1 d . . . . .
C23 C 0.3520(3) 0.4868(2) 0.0823(3) 0.0501(11) Uani 1 1 d . . . . .
H23 H 0.383460 0.507819 0.059452 0.060 Uiso 1 1 calc R . . . .
C24 C 0.3017(3) 0.5192(2) 0.1153(3) 0.0485(11) Uani 1 1 d . . . . .
H24 H 0.301659 0.561201 0.114067 0.058 Uiso 1 1 calc R . . . .
C25 C 0.2524(3) 0.4893(2) 0.1494(3) 0.0435(10) Uani 1 1 d . . . . .
C26 C 0.1962(3) 0.5215(2) 0.1834(3) 0.0586(13) Uani 1 1 d . . . . .
H26 H 0.209102 0.504370 0.237258 0.070 Uiso 1 1 calc R . . . .
C27 C 0.1023(3) 0.5073(3) 0.1294(4) 0.0848(19) Uani 1 1 d . . . . .
H27A H 0.086411 0.526159 0.077369 0.127 Uiso 1 1 calc GR . . . .
H27B H 0.066875 0.522506 0.154627 0.127 Uiso 1 1 calc GR . . . .
H27C H 0.094860 0.464404 0.122435 0.127 Uiso 1 1 calc GR . . . .
C28 C 0.2105(4) 0.5890(3) 0.1938(4) 0.0828(18) Uani 1 1 d . . . . .
H28A H 0.269783 0.596953 0.226238 0.124 Uiso 1 1 calc GR . . . .
H28B H 0.176853 0.605379 0.220160 0.124 Uiso 1 1 calc GR . . . .
H28C H 0.193867 0.607539 0.141428 0.124 Uiso 1 1 calc GR . . . .
C29 C 0.2579(3) 0.4247(2) 0.1537(3) 0.0474(11) Uani 1 1 d . . . . .
H29 H 0.228091 0.403499 0.178122 0.057 Uiso 1 1 calc R . . . .
C30 C 0.3074(3) 0.3931(2) 0.1215(3) 0.0532(12) Uani 1 1 d . . . . .
H30 H 0.309560 0.351137 0.124788 0.064 Uiso 1 1 calc R . . . .
C31 C 0.3543(3) 0.4236(2) 0.0841(3) 0.0537(12) Uani 1 1 d . . . . .
C32 C 0.4105(3) 0.3890(3) 0.0536(3) 0.0748(17) Uani 1 1 d . . . . .
H32A H 0.375634 0.364773 0.007880 0.112 Uiso 1 1 calc GR . . . .
H32B H 0.448243 0.363363 0.096051 0.112 Uiso 1 1 calc GR . . . .
H32C H 0.443369 0.416815 0.037442 0.112 Uiso 1 1 calc GR . . . .
C34 C 0.4003(2) 0.49707(18) 0.3759(2) 0.0376(9) Uani 1 1 d . . . . .
O3 O 0.1116(2) 0.5286(2) 0.4186(2) 0.0854(13) Uani 1 1 d . . . . .
H3A H 0.070636 0.544178 0.381697 0.128 Uiso 1 1 d R . . . .
C33 C 0.1787(4) 0.5263(4) 0.3979(5) 0.121(3) Uani 1 1 d . . . . .
H33A H 0.208821 0.564088 0.411081 0.182 Uiso 1 1 calc GR . . . .
H33B H 0.158473 0.519018 0.340628 0.182 Uiso 1 1 calc GR . . . .
H33C H 0.216487 0.494337 0.427282 0.182 Uiso 1 1 calc GR . . . .

loop_
_atom_site_aniso_label
_atom_site_aniso_U_11
_atom_site_aniso_U_22
_atom_site_aniso_U_33
_atom_site_aniso_U_23
_atom_site_aniso_U_13
_atom_site_aniso_U_12
Ru1 0.0398(2) 0.03402(19) 0.0367(2) -0.00025(14) 0.01824(15) 0.00029(14)
Cl1A 0.1028(17) 0.0359(10) 0.0876(16) -0.0025(9) 0.0536(14) -0.0171(10)
Cl2 0.0492(6) 0.0470(6) 0.0569(7) 0.0027(5) 0.0213(5) 0.0102(5)
Cl1B 0.117(4) 0.047(2) 0.112(4) 0.029(2) 0.079(3) 0.010(2)
O2 0.0503(17) 0.0367(15) 0.0473(17) -0.0041(12) 0.0302(14) -0.0052(12)
N1 0.0429(19) 0.0309(18) 0.0405(19) 0.0025(14) 0.0205(16) -0.0034(14)
N2 0.054(2) 0.044(2) 0.0370(19) 0.0020(16) 0.0245(17) -0.0025(16)
C2 0.042(2) 0.033(2) 0.038(2) 0.0012(17) 0.0172(19) -0.0033(17)
C3 0.047(2) 0.045(2) 0.049(3) 0.000(2) 0.028(2) -0.0012(19)
C4 0.053(3) 0.038(2) 0.051(3) -0.005(2) 0.027(2) -0.0022(19)
C5 0.064(3) 0.031(2) 0.063(3) -0.002(2) 0.035(3) -0.004(2)
C6 0.060(3) 0.036(2) 0.051(3) 0.0006(19) 0.032(2) -0.007(2)
C7 0.079(3) 0.043(3) 0.072(3) 0.001(2) 0.052(3) -0.013(2)
C8 0.169(7) 0.052(3) 0.139(6) -0.001(4) 0.123(6) -0.025(4)
C9 0.079(4) 0.087(4) 0.092(4) -0.004(3) 0.060(4) -0.014(3)
C10 0.110(5) 0.076(4) 0.065(4) 0.012(3) 0.053(4) -0.005(3)
C11 0.038(2) 0.036(2) 0.042(2) 0.0000(18) 0.0184(19) -0.0003(17)
C12 0.067(3) 0.042(3) 0.073(3) -0.010(2) 0.043(3) 0.001(2)
C13 0.085(5) 0.108(5) 0.144(7) -0.042(5) 0.044(5) 0.030(4)
C14 0.118(5) 0.056(3) 0.127(6) -0.036(4) 0.076(5) -0.015(3)
C15 0.189(8) 0.063(4) 0.100(5) -0.011(4) 0.094(6) 0.019(4)
C16 0.047(2) 0.044(2) 0.045(3) 0.0098(19) 0.023(2) 0.0013(19)
C17 0.069(3) 0.060(3) 0.057(3) 0.018(2) 0.039(3) 0.005(2)
C18 0.073(3) 0.054(3) 0.087(4) 0.029(3) 0.048(3) 0.004(3)
C20 0.059(3) 0.036(3) 0.093(4) 0.019(3) 0.033(3) -0.004(2)
C21 0.051(3) 0.038(2) 0.062(3) 0.000(2) 0.027(2) -0.0037(19)
C22 0.039(2) 0.036(2) 0.047(2) 0.0067(19) 0.0211(19) -0.0005(18)
C23 0.048(3) 0.068(3) 0.036(2) 0.003(2) 0.019(2) 0.004(2)
C24 0.051(3) 0.051(3) 0.042(2) 0.006(2) 0.018(2) 0.005(2)
C25 0.037(2) 0.051(3) 0.041(2) 0.000(2) 0.0137(19) 0.0066(19)
C26 0.054(3) 0.072(3) 0.055(3) 0.001(2) 0.028(2) 0.016(2)
C27 0.053(3) 0.119(5) 0.085(4) -0.017(4) 0.032(3) 0.012(3)
C28 0.078(4) 0.075(4) 0.096(5) -0.017(3) 0.037(4) 0.026(3)
C29 0.037(2) 0.058(3) 0.045(3) -0.006(2) 0.014(2) -0.008(2)
C30 0.049(3) 0.046(3) 0.060(3) -0.014(2) 0.018(2) -0.002(2)
C31 0.047(3) 0.072(3) 0.037(2) -0.015(2) 0.012(2) 0.004(2)
C32 0.062(3) 0.103(5) 0.060(3) -0.029(3) 0.025(3) 0.009(3)
C34 0.037(2) 0.039(2) 0.040(2) 0.0012(18) 0.0195(19) -0.0024(17)
O3 0.061(2) 0.139(4) 0.054(2) 0.028(2) 0.0211(19) 0.002(2)
C33 0.077(5) 0.211(9) 0.081(5) 0.018(5) 0.038(4) 0.027(5)

loop_
_atom_type_symbol
_atom_type_description
_atom_type_scat_dispersion_real
_atom_type_scat_dispersion_imag
_atom_type_scat_source
C C 0.0033 0.0016 'International Tables Vol C Tables 4.2.6.8 and 6.1.1.4'
H H 0.0000 0.0000 'International Tables Vol C Tables 4.2.6.8 and 6.1.1.4'
Cl Cl 0.1484 0.1585 'International Tables Vol C Tables 4.2.6.8 and 6.1.1.4'
N N 0.0061 0.0033 'International Tables Vol C Tables 4.2.6.8 and 6.1.1.4'
O O 0.0106 0.0060 'International Tables Vol C Tables 4.2.6.8 and 6.1.1.4'
Ru Ru -1.2594 0.8363 'International Tables Vol C Tables 4.2.6.8 and 6.1.1.4'

loop_
_geom_angle_atom_site_label_1
_geom_angle_atom_site_label_2
_geom_angle_atom_site_label_3
_geom_angle
_geom_angle_site_symmetry_1
_geom_angle_site_symmetry_3
_geom_angle_publ_flag
O2 Ru1 Cl2 86.15(8) . . ?
O2 Ru1 C23 97.37(15) . . ?
O2 Ru1 C24 91.46(15) . . ?
O2 Ru1 C25 112.74(14) . . ?
O2 Ru1 C29 149.90(14) . . ?
O2 Ru1 C30 163.36(16) . . ?
O2 Ru1 C31 125.78(15) . . ?
N1 Ru1 Cl2 85.65(9) . . ?
N1 Ru1 O2 81.86(11) . . ?
N1 Ru1 C23 162.39(15) . . ?
N1 Ru1 C24 124.12(15) . . ?
N1 Ru1 C25 95.44(14) . . ?
N1 Ru1 C29 91.31(15) . . ?
N1 Ru1 C30 114.73(16) . . ?
N1 Ru1 C31 151.43(16) . . ?
C23 Ru1 Cl2 111.91(12) . . ?
C23 Ru1 C25 68.49(16) . . ?
C23 Ru1 C31 36.84(18) . . ?
C24 Ru1 Cl2 149.52(12) . . ?
C24 Ru1 C23 38.29(16) . . ?
C24 Ru1 C25 37.46(16) . . ?
C24 Ru1 C30 80.30(19) . . ?
C24 Ru1 C31 67.95(18) . . ?
C25 Ru1 Cl2 161.07(12) . . ?
C25 Ru1 C31 81.02(16) . . ?
C29 Ru1 Cl2 122.72(13) . . ?
C29 Ru1 C23 80.52(17) . . ?
C29 Ru1 C24 68.20(18) . . ?
C29 Ru1 C25 38.46(17) . . ?
C29 Ru1 C30 37.79(16) . . ?
C29 Ru1 C31 68.26(17) . . ?
C30 Ru1 Cl2 93.64(12) . . ?
C30 Ru1 C23 67.26(19) . . ?
C30 Ru1 C25 68.70(16) . . ?
C30 Ru1 C31 37.63(18) . . ?
C31 Ru1 Cl2 89.00(12) . . ?
C18 Cl1B Cl1B 112.2(3) . 2_556 ?
C11 O2 Ru1 121.8(2) . . ?
C22 N1 Ru1 128.4(3) . . ?
C34 N1 Ru1 125.2(3) . . ?
C34 N1 C22 106.2(3) . . ?
C16 N2 H2 126.0 . . ?
C34 N2 H2 126.0 . . ?
C34 N2 C16 108.0(3) . . ?
C3 C2 C11 121.3(4) . . ?
C3 C2 C34 118.4(4) . . ?
C11 C2 C34 120.3(4) . . ?
C2 C3 H3 119.2 . . ?
C4 C3 C2 121.5(4) . . ?
C4 C3 H3 119.2 . . ?
C3 C4 C5 116.4(4) . . ?
C3 C4 C12 121.2(4) . . ?
C5 C4 C12 122.4(4) . . ?
C4 C5 H5 117.5 . . ?
C6 C5 C4 124.9(4) . . ?
C6 C5 H5 117.5 . . ?
C5 C6 C7 120.4(4) . . ?
C5 C6 C11 118.1(4) . . ?
C11 C6 C7 121.5(4) . . ?
C6 C7 C8 111.4(4) . . ?
C9 C7 C6 109.3(4) . . ?
C9 C7 C8 108.8(5) . . ?
C9 C7 C10 109.4(4) . . ?
C10 C7 C6 110.3(4) . . ?
C10 C7 C8 107.5(5) . . ?
C7 C8 H8A 109.5 . . ?
C7 C8 H8B 109.5 . . ?
C7 C8 H8C 109.5 . . ?
H8A C8 H8B 109.5 . . ?
H8A C8 H8C 109.5 . . ?
H8B C8 H8C 109.5 . . ?
C7 C9 H9A 109.5 . . ?
C7 C9 H9B 109.5 . . ?
C7 C9 H9C 109.5 . . ?
H9A C9 H9B 109.5 . . ?
H9A C9 H9C 109.5 . . ?
H9B C9 H9C 109.5 . . ?
C7 C10 H10A 109.5 . . ?
C7 C10 H10B 109.5 . . ?
C7 C10 H10C 109.5 . . ?
H10A C10 H10B 109.5 . . ?
H10A C10 H10C 109.5 . . ?
H10B C10 H10C 109.5 . . ?
O2 C11 C2 121.1(3) . . ?
O2 C11 C6 121.1(4) . . ?
C2 C11 C6 117.7(4) . . ?
C13 C12 C4 108.4(4) . . ?
C13 C12 C14 109.0(5) . . ?
C13 C12 C15 109.9(5) . . ?
C14 C12 C4 111.3(4) . . ?
C15 C12 C4 111.0(4) . . ?
C15 C12 C14 107.2(5) . . ?
C12 C13 H13A 109.5 . . ?
C12 C13 H13B 109.5 . . ?
C12 C13 H13C 109.5 . . ?
H13A C13 H13B 109.5 . . ?
H13A C13 H13C 109.5 . . ?
H13B C13 H13C 109.5 . . ?
C12 C14 H14A 109.5 . . ?
C12 C14 H14B 109.5 . . ?
C12 C14 H14C 109.5 . . ?
H14A C14 H14B 109.5 . . ?
H14A C14 H14C 109.5 . . ?
H14B C14 H14C 109.5 . . ?
C12 C15 H15A 109.5 . . ?
C12 C15 H15B 109.5 . . ?
C12 C15 H15C 109.5 . . ?
H15A C15 H15B 109.5 . . ?
H15A C15 H15C 109.5 . . ?
H15B C15 H15C 109.5 . . ?
N2 C16 C17 131.3(4) . . ?
N2 C16 C22 106.8(3) . . ?
C22 C16 C17 121.9(4) . . ?
C16 C17 H17 121.9 . . ?
C18 C17 C16 116.2(5) . . ?
C18 C17 H17 121.9 . . ?
C17 C18 Cl1B 130.7(5) . . ?
C17 C18 H18 118.9 . . ?
C17 C18 C20 122.2(4) . . ?
C20 C18 Cl1B 107.1(4) . . ?
C20 C18 H18 118.9 . . ?
C18 C20 Cl1A 114.9(4) . . ?
C18 C20 H20 118.8 . . ?
C18 C20 C21 122.3(5) . . ?
C21 C20 Cl1A 122.8(5) . . ?
C21 C20 H20 118.8 . . ?
C20 C21 H21 122.1 . . ?
C22 C21 C20 115.9(5) . . ?
C22 C21 H21 122.1 . . ?
C16 C22 N1 107.8(4) . . ?
C21 C22 N1 130.7(4) . . ?
C21 C22 C16 121.5(4) . . ?
Ru1 C23 H23 130.2 . . ?
C24 C23 Ru1 69.7(2) . . ?
C24 C23 H23 119.7 . . ?
C31 C23 Ru1 72.9(3) . . ?
C31 C23 H23 119.7 . . ?
C31 C23 C24 120.6(4) . . ?
Ru1 C24 H24 128.6 . . ?
C23 C24 Ru1 72.0(3) . . ?
C23 C24 H24 119.2 . . ?
C25 C24 Ru1 72.6(2) . . ?
C25 C24 C23 121.7(4) . . ?
C25 C24 H24 119.2 . . ?
C24 C25 Ru1 69.9(2) . . ?
C24 C25 C26 123.9(4) . . ?
C24 C25 C29 117.2(4) . . ?
C26 C25 Ru1 130.9(3) . . ?
C29 C25 Ru1 69.0(2) . . ?
C29 C25 C26 118.9(4) . . ?
C25 C26 H26 107.5 . . ?
C25 C26 C27 109.0(4) . . ?
C27 C26 H26 107.5 . . ?
C28 C26 C25 114.4(4) . . ?
C28 C26 H26 107.5 . . ?
C28 C26 C27 110.8(5) . . ?
C26 C27 H27A 109.5 . . ?
C26 C27 H27B 109.5 . . ?
C26 C27 H27C 109.5 . . ?
H27A C27 H27B 109.5 . . ?
H27A C27 H27C 109.5 . . ?
H27B C27 H27C 109.5 . . ?
C26 C28 H28A 109.5 . . ?
C26 C28 H28B 109.5 . . ?
C26 C28 H28C 109.5 . . ?
H28A C28 H28B 109.5 . . ?
H28A C28 H28C 109.5 . . ?
H28B C28 H28C 109.5 . . ?
Ru1 C29 H29 128.4 . . ?
C25 C29 Ru1 72.6(2) . . ?
C25 C29 H29 119.5 . . ?
C30 C29 Ru1 71.8(2) . . ?
C30 C29 C25 120.9(4) . . ?
C30 C29 H29 119.5 . . ?
Ru1 C30 H30 129.3 . . ?
C29 C30 Ru1 70.4(2) . . ?
C29 C30 H30 119.3 . . ?
C29 C30 C31 121.5(4) . . ?
C31 C30 Ru1 73.5(3) . . ?
C31 C30 H30 119.3 . . ?
C23 C31 Ru1 70.2(2) . . ?
C23 C31 C30 118.1(4) . . ?
C23 C31 C32 121.1(5) . . ?
C30 C31 Ru1 68.9(2) . . ?
C30 C31 C32 120.6(5) . . ?
C32 C31 Ru1 128.6(3) . . ?
C31 C32 H32A 109.5 . . ?
C31 C32 H32B 109.5 . . ?
C31 C32 H32C 109.5 . . ?
H32A C32 H32B 109.5 . . ?
H32A C32 H32C 109.5 . . ?
H32B C32 H32C 109.5 . . ?
N1 C34 N2 111.1(3) . . ?
N1 C34 C2 125.3(4) . . ?
N2 C34 C2 123.6(4) . . ?
C33 O3 H3A 109.5 . . ?
O3 C33 H33A 109.5 . . ?
O3 C33 H33B 109.5 . . ?
O3 C33 H33C 109.5 . . ?
H33A C33 H33B 109.5 . . ?
H33A C33 H33C 109.5 . . ?
H33B C33 H33C 109.5 . . ?

loop_
_geom_bond_atom_site_label_1
_geom_bond_atom_site_label_2
_geom_bond_distance
_geom_bond_site_symmetry_2
_geom_bond_publ_flag
Ru1 Cl2 2.4006(11) . ?
Ru1 O2 2.088(3) . ?
Ru1 N1 2.077(3) . ?
Ru1 C23 2.196(4) . ?
Ru1 C24 2.166(4) . ?
Ru1 C25 2.201(4) . ?
Ru1 C29 2.154(4) . ?
Ru1 C30 2.171(4) . ?
Ru1 C31 2.232(4) . ?
Cl1A C20 1.670(5) . ?
Cl1B Cl1B 2.444(9) 2_556 ?
Cl1B C18 1.740(6) . ?
O2 C11 1.333(5) . ?
N1 C22 1.402(5) . ?
N1 C34 1.333(5) . ?
N2 H2 0.8599 . ?
N2 C16 1.369(5) . ?
N2 C34 1.350(5) . ?
C2 C3 1.394(6) . ?
C2 C11 1.416(5) . ?
C2 C34 1.453(5) . ?
C3 H3 0.9300 . ?
C3 C4 1.387(6) . ?
C4 C5 1.389(6) . ?
C4 C12 1.539(6) . ?
C5 H5 0.9300 . ?
C5 C6 1.388(6) . ?
C6 C7 1.545(6) . ?
C6 C11 1.422(5) . ?
C7 C8 1.547(7) . ?
C7 C9 1.521(8) . ?
C7 C10 1.531(7) . ?
C8 H8A 0.9600 . ?
C8 H8B 0.9600 . ?
C8 H8C 0.9600 . ?
C9 H9A 0.9600 . ?
C9 H9B 0.9600 . ?
C9 H9C 0.9600 . ?
C10 H10A 0.9600 . ?
C10 H10B 0.9600 . ?
C10 H10C 0.9600 . ?
C12 C13 1.498(8) . ?
C12 C14 1.524(7) . ?
C12 C15 1.514(8) . ?
C13 H13A 0.9600 . ?
C13 H13B 0.9600 . ?
C13 H13C 0.9600 . ?
C14 H14A 0.9600 . ?
C14 H14B 0.9600 . ?
C14 H14C 0.9600 . ?
C15 H15A 0.9600 . ?
C15 H15B 0.9600 . ?
C15 H15C 0.9600 . ?
C16 C17 1.396(6) . ?
C16 C22 1.386(6) . ?
C17 H17 0.9300 . ?
C17 C18 1.365(7) . ?
C18 H18 0.9300 . ?
C18 C20 1.375(8) . ?
C20 H20 0.9300 . ?
C20 C21 1.389(6) . ?
C21 H21 0.9300 . ?
C21 C22 1.385(6) . ?
C23 H23 0.9300 . ?
C23 C24 1.431(6) . ?
C23 C31 1.399(7) . ?
C24 H24 0.9300 . ?
C24 C25 1.403(6) . ?
C25 C26 1.521(6) . ?
C25 C29 1.435(6) . ?
C26 H26 0.9800 . ?
C26 C27 1.536(7) . ?
C26 C28 1.515(7) . ?
C27 H27A 0.9600 . ?
C27 H27B 0.9600 . ?
C27 H27C 0.9600 . ?
C28 H28A 0.9600 . ?
C28 H28B 0.9600 . ?
C28 H28C 0.9600 . ?
C29 H29 0.9300 . ?
C29 C30 1.401(6) . ?
C30 H30 0.9300 . ?
C30 C31 1.421(7) . ?
C31 C32 1.505(6) . ?
C32 H32A 0.9600 . ?
C32 H32B 0.9600 . ?
C32 H32C 0.9600 . ?
O3 H3A 0.8202 . ?
O3 C33 1.355(7) . ?
C33 H33A 0.9600 . ?
C33 H33B 0.9600 . ?
C33 H33C 0.9600 . ?

loop_
_geom_torsion_atom_site_label_1
_geom_torsion_atom_site_label_2
_geom_torsion_atom_site_label_3
_geom_torsion_atom_site_label_4
_geom_torsion
_geom_torsion_site_symmetry_1
_geom_torsion_site_symmetry_2
_geom_torsion_site_symmetry_3
_geom_torsion_site_symmetry_4
_geom_torsion_publ_flag
Ru1 O2 C11 C2 45.6(5) . . . . ?
Ru1 O2 C11 C6 -136.7(3) . . . . ?
Ru1 N1 C22 C16 -176.5(3) . . . . ?
Ru1 N1 C22 C21 3.0(6) . . . . ?
Ru1 N1 C34 N2 177.5(3) . . . . ?
Ru1 N1 C34 C2 -1.5(6) . . . . ?
Ru1 C23 C24 C25 -55.3(4) . . . . ?
Ru1 C23 C31 C30 51.2(4) . . . . ?
Ru1 C23 C31 C32 -123.8(4) . . . . ?
Ru1 C24 C25 C26 126.5(4) . . . . ?
Ru1 C24 C25 C29 -51.9(3) . . . . ?
Ru1 C25 C26 C27 -155.2(4) . . . . ?
Ru1 C25 C26 C28 80.2(6) . . . . ?
Ru1 C25 C29 C30 -55.2(4) . . . . ?
Ru1 C29 C30 C31 -55.2(4) . . . . ?
Ru1 C30 C31 C23 -51.9(4) . . . . ?
Ru1 C30 C31 C32 123.2(4) . . . . ?
Cl1A C20 C21 C22 178.8(4) . . . . ?
Cl1B Cl1B C18 C17 77.9(7) 2_556 . . . ?
Cl1B Cl1B C18 C20 -101.3(4) 2_556 . . . ?
Cl1B C18 C20 C21 -179.7(4) . . . . ?
N2 C16 C17 C18 179.8(5) . . . . ?
N2 C16 C22 N1 -0.8(5) . . . . ?
N2 C16 C22 C21 179.6(4) . . . . ?
C2 C3 C4 C5 -2.5(7) . . . . ?
C2 C3 C4 C12 174.8(4) . . . . ?
C3 C2 C11 O2 -179.4(4) . . . . ?
C3 C2 C11 C6 2.8(6) . . . . ?
C3 C2 C34 N1 155.6(4) . . . . ?
C3 C2 C34 N2 -23.3(6) . . . . ?
C3 C4 C5 C6 1.3(7) . . . . ?
C3 C4 C12 C13 -85.0(6) . . . . ?
C3 C4 C12 C14 155.1(5) . . . . ?
C3 C4 C12 C15 35.7(7) . . . . ?
C4 C5 C6 C7 -176.1(5) . . . . ?
C4 C5 C6 C11 1.9(7) . . . . ?
C5 C4 C12 C13 92.1(6) . . . . ?
C5 C4 C12 C14 -27.8(7) . . . . ?
C5 C4 C12 C15 -147.2(5) . . . . ?
C5 C6 C7 C8 -2.1(7) . . . . ?
C5 C6 C7 C9 118.2(5) . . . . ?
C5 C6 C7 C10 -121.4(5) . . . . ?
C5 C6 C11 O2 178.4(4) . . . . ?
C5 C6 C11 C2 -3.9(6) . . . . ?
C7 C6 C11 O2 -3.7(7) . . . . ?
C7 C6 C11 C2 174.1(4) . . . . ?
C11 C2 C3 C4 0.4(7) . . . . ?
C11 C2 C34 N1 -24.1(6) . . . . ?
C11 C2 C34 N2 157.0(4) . . . . ?
C11 C6 C7 C8 -180.0(5) . . . . ?
C11 C6 C7 C9 -59.7(6) . . . . ?
C11 C6 C7 C10 60.7(6) . . . . ?
C12 C4 C5 C6 -175.9(5) . . . . ?
C16 N2 C34 N1 -1.4(5) . . . . ?
C16 N2 C34 C2 177.7(4) . . . . ?
C16 C17 C18 Cl1B -178.6(4) . . . . ?
C16 C17 C18 C20 0.5(8) . . . . ?
C17 C16 C22 N1 179.9(4) . . . . ?
C17 C16 C22 C21 0.3(7) . . . . ?
C17 C18 C20 Cl1A -179.5(4) . . . . ?
C17 C18 C20 C21 1.1(8) . . . . ?
C18 C20 C21 C22 -1.9(7) . . . . ?
C20 C21 C22 N1 -178.3(4) . . . . ?
C20 C21 C22 C16 1.2(6) . . . . ?
C22 N1 C34 N2 0.8(5) . . . . ?
C22 N1 C34 C2 -178.2(4) . . . . ?
C22 C16 C17 C18 -1.1(7) . . . . ?
C23 C24 C25 Ru1 55.0(4) . . . . ?
C23 C24 C25 C26 -178.5(4) . . . . ?
C23 C24 C25 C29 3.1(6) . . . . ?
C24 C23 C31 Ru1 -53.0(4) . . . . ?
C24 C23 C31 C30 -1.7(6) . . . . ?
C24 C23 C31 C32 -176.8(4) . . . . ?
C24 C25 C26 C27 112.7(5) . . . . ?
C24 C25 C26 C28 -11.8(7) . . . . ?
C24 C25 C29 Ru1 52.3(3) . . . . ?
C24 C25 C29 C30 -2.9(6) . . . . ?
C25 C29 C30 Ru1 55.6(4) . . . . ?
C25 C29 C30 C31 0.4(7) . . . . ?
C26 C25 C29 Ru1 -126.1(4) . . . . ?
C26 C25 C29 C30 178.6(4) . . . . ?
C29 C25 C26 C27 -68.9(6) . . . . ?
C29 C25 C26 C28 166.5(4) . . . . ?
C29 C30 C31 Ru1 53.8(4) . . . . ?
C29 C30 C31 C23 1.9(7) . . . . ?
C29 C30 C31 C32 177.0(4) . . . . ?
C31 C23 C24 Ru1 54.5(4) . . . . ?
C31 C23 C24 C25 -0.8(7) . . . . ?
C34 N1 C22 C16 0.0(4) . . . . ?
C34 N1 C22 C21 179.5(4) . . . . ?
C34 N2 C16 C17 -179.5(5) . . . . ?
C34 N2 C16 C22 1.3(5) . . . . ?
C34 C2 C3 C4 -179.3(4) . . . . ?
C34 C2 C11 O2 0.3(6) . . . . ?
C34 C2 C11 C6 -177.5(4) . . . . ?
